data_2202561
loop_
_publ_author_name
'Svitlana V. Pavlova'
'Wen, Yuh-Sheng'
'Sunney I. Chan'

_publ_section_title
Dichloro[<i>trans</i>-(1<i>R</i>,2<i>R</i>)-<i>N,N,N</i>',<i>N</i>'-tetramethylcyclohexane-1,2-diamine]copper(II)
_journal_issue 9
_journal_name_full 'Acta Crystallographica Section E'
_journal_page_first m792
_journal_page_last m793
_journal_paper_doi 10.1107/S1600536803017264
_journal_volume 59
_journal_year 2003
_chemical_formula_iupac '[Cu Cl2 (C10 H22 N2)]'
_chemical_formula_moiety 'C10 H22 Cl2 Cu1 N2'
_chemical_formula_sum 'C10 H22 Cl2 Cu N2'
_chemical_formula_weight 304.74
_chemical_name_systematic Dichloro[trans-(1R,2R)-N,N,N',N'-tetramethylcyclohexane-1,2-diamine]copper(II)
_space_group_IT_number 5
_symmetry_cell_setting monoclinic
_symmetry_space_group_name_Hall 'C 2y'
_symmetry_space_group_name_H-M 'C 1 2 1'
_atom_sites_solution_hydrogens geom
_atom_sites_solution_primary direct
_atom_sites_solution_secondary difmap
_audit_creation_method SHELXL-97
_cell_angle_alpha 90.00
_cell_angle_beta 118.939(6)
_cell_angle_gamma 90.00
_cell_formula_units_Z 2
_cell_length_a 8.8574(8)
_cell_length_b 10.5950(10)
_cell_length_c 8.0634(5)
_cell_measurement_reflns_used 24
_cell_measurement_temperature 300(2)
_cell_measurement_theta_max 17.08
_cell_measurement_theta_min 8.72
_cell_volume 662.22(10)
_computing_cell_refinement 'CAD-4 EXPRESS'
_computing_data_collection 'CAD-4 EXPRESS (Enraf-Nonius, 1994)'
_computing_data_reduction 'XCAD4 (Harms & Wocadlo, 1995)'
_computing_molecular_graphics 'ORTEP-3 for Windows (Farrugia, 1997)'
_computing_publication_material 'WinGX (Farrugia, 1999)'
_computing_structure_refinement 'SHELXL97 (Sheldrick, 1997)'
_computing_structure_solution 'SHELXS97 (Sheldrick, 1997)'
_diffrn_ambient_temperature 300(2)
_diffrn_measured_fraction_theta_full 0.999
_diffrn_measured_fraction_theta_max 0.999
_diffrn_measurement_device_type 'Enraf-Nonius TurboCAD-4'
_diffrn_measurement_method 'non-profiled \w/2\q'
_diffrn_radiation_monochromator graphite
_diffrn_radiation_source 'fine-focus sealed tube'
_diffrn_radiation_type MoK\a
_diffrn_radiation_wavelength 0.71073
_diffrn_reflns_av_R_equivalents 0.09
_diffrn_reflns_av_sigmaI/netI 0.0273
_diffrn_reflns_limit_h_max 9
_diffrn_reflns_limit_h_min -10
_diffrn_reflns_limit_k_max 12
_diffrn_reflns_limit_k_min -12
_diffrn_reflns_limit_l_max 9
_diffrn_reflns_limit_l_min 0
_diffrn_reflns_number 1379
_diffrn_reflns_theta_full 25.93
_diffrn_reflns_theta_max 25.93
_diffrn_reflns_theta_min 2.89
_diffrn_standards_decay_% 4
_diffrn_standards_interval_time 60
_diffrn_standards_number 2
_exptl_absorpt_coefficient_mu 2.025
_exptl_absorpt_correction_T_max 0.603
_exptl_absorpt_correction_T_min 0.481
_exptl_absorpt_correction_type '\y scan'
_exptl_absorpt_process_details '(North et al., 1968)'
_exptl_crystal_colour 'dark blue'
_exptl_crystal_density_diffrn 1.528
_exptl_crystal_density_meas ?
_exptl_crystal_density_method 'not measured'
_exptl_crystal_description prismatic
_exptl_crystal_F_000 318
_exptl_crystal_size_max 0.44
_exptl_crystal_size_mid 0.31
_exptl_crystal_size_min 0.25
_refine_diff_density_max 0.535
_refine_diff_density_min -0.663
_refine_ls_abs_structure_details 'Flack (1983)'
_refine_ls_abs_structure_Flack -0.04(5)
_refine_ls_extinction_coef 0.00
_refine_ls_extinction_expression Fc^*^=kFc[1+0.001xFc^2^\l^3^/sin(2\q)]^-1/4^
_refine_ls_extinction_method none
_refine_ls_goodness_of_fit_ref 1.019
_refine_ls_hydrogen_treatment noref
_refine_ls_matrix_type full
_refine_ls_number_parameters 70
_refine_ls_number_reflns 1289
_refine_ls_number_restraints 1
_refine_ls_restrained_S_all 1.019
_refine_ls_R_factor_all 0.0497
_refine_ls_R_factor_gt 0.0392
_refine_ls_shift/su_max <0.001
_refine_ls_shift/su_mean 0.000
_refine_ls_structure_factor_coef Fsqd
_refine_ls_weighting_details 'calc w = 1/[\s^2^(Fo^2^)+(0.0748P)^2^+6.5193P] where P = (Fo^2^+2Fc^2^)/3'
_refine_ls_weighting_scheme calc
_refine_ls_wR_factor_gt 0.0956
_refine_ls_wR_factor_ref 0.1508
_reflns_number_gt 1225
_reflns_number_total 1289
_reflns_threshold_expression I>2\s(I)
_cod_data_source_file cv6210.cif
_cod_data_source_block I
_cod_depositor_comments
;
The following automatic conversions were performed:

'_exptl_crystal_density_meas' value 'not measured' was changed to '?'
- the value is perceived as not measured.

Automatic conversion script
Id: cif_fix_values 3008 2015-01-20 13:52:24Z robertas 
;
_cod_original_cell_volume 662.20(10)
_cod_original_sg_symbol_H-M 'C 2'
_cod_database_code 2202561
_cod_database_fobs_code 2202561

loop_
_symmetry_equiv_pos_as_xyz
'x, y, z'
'-x, y, -z'
'x+1/2, y+1/2, z'
'-x+1/2, y+1/2, -z'

loop_
_atom_site_label
_atom_site_fract_x
_atom_site_fract_y
_atom_site_fract_z
_atom_site_U_iso_or_equiv
_atom_site_adp_type
_atom_site_calc_flag
_atom_site_refinement_flags
_atom_site_occupancy
_atom_site_disorder_assembly
_atom_site_disorder_group
_atom_site_type_symbol
Cu 1.0000 0.78932(10) 1.0000 0.0326(4) Uani d S 1 . . Cu
Cl 0.9030(6) 0.64034(19) 0.7735(4) 0.0741(12) Uani d . 1 . . Cl
N 0.8845(11) 0.9334(6) 0.8097(10) 0.0304(15) Uani d . 1 . . N
C1 0.9094(8) 1.0539(6) 0.9134(9) 0.0305(14) Uani d . 1 . . C
H1 0.8263 1.0551 0.9609 0.037 Uiso calc R 1 . . H
C2 0.8805(11) 1.1746(8) 0.7960(12) 0.050(2) Uani d . 1 . . C
H2A 0.9591 1.1755 0.7442 0.060 Uiso calc R 1 . . H
H2B 0.7636 1.1752 0.6910 0.060 Uiso calc R 1 . . H
C3 0.9097(9) 1.2909(12) 0.9165(11) 0.0548(18) Uani d . 1 . . C
H3A 0.8930 1.3659 0.8405 0.082 Uiso calc R 1 . . H
H3B 0.8264 1.2929 0.9619 0.082 Uiso calc R 1 . . H
C4 0.6974(9) 0.9123(8) 0.6817(10) 0.0441(18) Uani d . 1 . . C
H4A 0.6505 0.9820 0.5955 0.066 Uiso calc R 1 . . H
H4B 0.6393 0.9055 0.7556 0.066 Uiso calc R 1 . . H
H4C 0.6814 0.8357 0.6114 0.066 Uiso calc R 1 . . H
C5 0.9686(11) 0.9368(9) 0.6849(12) 0.0486(19) Uani d . 1 . . C
H5A 0.9181 1.0032 0.5932 0.073 Uiso calc R 1 . . H
H5B 0.9508 0.8574 0.6206 0.073 Uiso calc R 1 . . H
H5C 1.0900 0.9519 0.7616 0.073 Uiso calc R 1 . . H

loop_
_atom_site_aniso_label
_atom_site_aniso_U_11
_atom_site_aniso_U_22
_atom_site_aniso_U_33
_atom_site_aniso_U_12
_atom_site_aniso_U_13
_atom_site_aniso_U_23
Cu 0.0299(5) 0.0320(6) 0.0300(6) 0.000 0.0099(4) 0.000
Cl 0.104(3) 0.0439(15) 0.0505(16) -0.0036(15) 0.0186(16) -0.0174(11)
N 0.033(3) 0.035(3) 0.017(3) 0.001(3) 0.007(3) 0.000(2)
C1 0.024(3) 0.035(4) 0.028(3) 0.003(2) 0.009(3) 0.004(3)
C2 0.042(4) 0.045(5) 0.050(5) 0.008(3) 0.012(4) 0.019(4)
C3 0.053(4) 0.038(3) 0.078(5) 0.003(7) 0.035(4) 0.011(7)
C4 0.027(4) 0.063(5) 0.028(4) -0.003(3) 0.002(3) 0.005(3)
C5 0.044(4) 0.063(5) 0.041(4) 0.007(4) 0.022(4) 0.000(4)

loop_
_atom_type_symbol
_atom_type_description
_atom_type_scat_dispersion_real
_atom_type_scat_dispersion_imag
_atom_type_scat_source
Cu Cu 0.3201 1.2651 'International Tables Vol C Tables 4.2.6.8 and 6.1.1.4'
Cl Cl 0.1484 0.1585 'International Tables Vol C Tables 4.2.6.8 and 6.1.1.4'
N N 0.0061 0.0033 'International Tables Vol C Tables 4.2.6.8 and 6.1.1.4'
C C 0.0033 0.0016 'International Tables Vol C Tables 4.2.6.8 and 6.1.1.4'
H H 0.0000 0.0000 'International Tables Vol C Tables 4.2.6.8 and 6.1.1.4'

loop_
_geom_angle_atom_site_label_1
_geom_angle_atom_site_label_2
_geom_angle_atom_site_label_3
_geom_angle_site_symmetry_1
_geom_angle_site_symmetry_3
_geom_angle
N Cu N 2_757 . 83.9(4)
N Cu Cl 2_757 . 170.6(3)
N Cu Cl . . 93.36(17)
N Cu Cl 2_757 2_757 93.36(17)
N Cu Cl . 2_757 170.6(3)
Cl Cu Cl . 2_757 90.73(16)
C1 N C4 . . 109.4(6)
C1 N C5 . . 111.6(6)
C4 N C5 . . 106.5(6)
C1 N Cu . . 109.5(5)
C4 N Cu . . 113.1(5)
C5 N Cu . . 106.7(5)
N C1 C2 . . 115.7(6)
N C1 C1 . 2_757 108.5(5)
C2 C1 C1 . 2_757 110.4(5)
C3 C2 C1 . . 110.9(7)
C3 C3 C2 2_757 . 110.5(5)
N C1 H1 . . 108.9
C2 C1 H1 . . 99.1
C1 C2 H2A . . 115.5
C1 C2 H2B . . 108.3
C3 C2 H2A . . 104.6
C3 C2 H2B . . 112.7
H2A C2 H2B . . 104.3
C2 C3 H3A . . 118.7
C2 C3 H3B . . 110.2
N C4 H4A . . 116.3
N C4 H4B . . 116.2
N C4 H4C . . 111.3
H4A C4 H4B . . 107.8
H4A C4 H4C . . 102.0
H4B C4 H4C . . 101.4
N C5 H5A . . 95.3
N C5 H5B . . 110.1
N C5 H5C . . 117.9
H5A C5 H5B . . 134.5
H5A C5 H5C . . 87.1

loop_
_geom_bond_atom_site_label_1
_geom_bond_atom_site_label_2
_geom_bond_site_symmetry_2
_geom_bond_distance
_geom_bond_publ_flag
Cu N 2_757 2.052(7) ?
Cu N . 2.052(7) ?
Cu Cl . 2.247(2) ?
Cu Cl 2_757 2.247(2) ?
N C1 . 1.483(9) ?
N C4 . 1.486(10) ?
N C5 . 1.515(10) ?
C1 C2 . 1.537(9) ?
C1 C1 2_757 1.535(12) ?
C2 C3 . 1.513(15) ?
C3 C3 2_757 1.512(15) ?
C1 H1 . 1.00 ?
C2 H2A . 1.00 ?
C2 H2B . 1.00 ?
C3 H3A . 1.00 ?
C3 H3B . 1.00 ?
C4 H4A . 1.00 ?
C4 H4B . 1.00 ?
C4 H4C . 1.00 ?
C5 H5A . 1.00 ?
C5 H5B . 1.00 ?
C5 H5C . 1.00 ?
